data_2240743
loop_
_publ_author_name
'Moon, Dohyun'
'Choi, Jong-Ha'

_publ_section_title
;
 Crystal structure of
 <i>trans</i>-bis(ethane-1,2-diamine-\k^2^<i>N</i>,<i>N</i>')bis(thiocyanato-\k<i>N</i>)chromium(III)
 perchlorate from synchrotron data
;
_journal_coeditor_code SJ5459
_journal_issue 6
_journal_name_full 'Acta Crystallographica Section E'
_journal_page_first 650
_journal_page_last 653
_journal_paper_doi 10.1107/S2056989015009184
_journal_volume 71
_journal_year 2015
_chemical_formula_iupac '[Cr (N C S)2 (C2 H8 N2)2] Cl O4'
_chemical_formula_moiety 'C6 H16  Cr N6 S2 +, Cl O4 -'
_chemical_formula_sum 'C6 H16 Cl Cr N6 O4 S2'
_chemical_formula_weight 387.82
_chemical_name_systematic
'<i>trans</i>-Bis(ethane-1,2-diamine-\k^2^<i>N</i>,<i>N</i>')bis(thiocyanato-\k<i>N</i>)chromium(III) perchlorate'
_space_group_crystal_system monoclinic
_space_group_IT_number 15
_space_group_name_Hall '-C 2yc'
_space_group_name_H-M_alt 'C 1 2/c 1'
_symmetry_space_group_name_Hall '-C 2yc'
_symmetry_space_group_name_H-M 'C 1 2/c 1'
_atom_sites_solution_hydrogens geom
_audit_creation_method SHELXL-2014/7
_cell_angle_alpha 90
_cell_angle_beta 105.83(3)
_cell_angle_gamma 90
_cell_formula_units_Z 4
_cell_length_a 15.599(3)
_cell_length_b 7.4440(15)
_cell_length_c 13.792(3)
_cell_measurement_reflns_used 46962
_cell_measurement_temperature 260(2)
_cell_measurement_theta_max 33.548
_cell_measurement_theta_min 0.361
_cell_volume 1540.8(6)
_computing_cell_refinement
;
<i>HKL3000sm</i> (Otwinowski & Minor, 1997)
;
_computing_data_collection
;
<i>PAL ADSC Quantum-210 ADX Program </i>(Arvai & Nielsen, 1983)
;
_computing_data_reduction
;
<i>HKL3000sm</i> (Otwinowski & Minor,1997)
;
_computing_molecular_graphics
;
<i>DIAMOND</i> (Putz & Brandenburg, 2014)
;
_computing_publication_material
;
<i>publCIF</i> (Westrip, 2010)
;
_computing_structure_refinement
;
<i>SHELXL2014/7</i> (Sheldrick, 2015<i>b</i>)
;
_computing_structure_solution
;
<i>SHELXT2014/5</i> (Sheldrick, 2015<i>a</i>)
;
_diffrn_ambient_temperature 260(2)
_diffrn_measured_fraction_theta_full 0.964
_diffrn_measured_fraction_theta_max 0.977
_diffrn_measurement_device_type 'ADSC Q210 CCD area-detector'
_diffrn_measurement_method '\w scan'
_diffrn_radiation_type synchrotron
_diffrn_radiation_wavelength 0.630
_diffrn_reflns_av_R_equivalents 0.0154
_diffrn_reflns_limit_h_max 21
_diffrn_reflns_limit_h_min -21
_diffrn_reflns_limit_k_max 10
_diffrn_reflns_limit_k_min -10
_diffrn_reflns_limit_l_max 19
_diffrn_reflns_limit_l_min -19
_diffrn_reflns_number 8172
_diffrn_reflns_theta_full 22.210
_diffrn_reflns_theta_max 26.000
_diffrn_reflns_theta_min 2.707
_exptl_absorpt_coefficient_mu 0.858
_exptl_absorpt_correction_T_max 0.897
_exptl_absorpt_correction_T_min 0.893
_exptl_absorpt_correction_type empirical
_exptl_absorpt_process_details
;
(<i>HKL3000sm SCALEAPCK</i>; Otwinowski & Minor, 1997)
;
_exptl_crystal_colour orange
_exptl_crystal_density_diffrn 1.672
_exptl_crystal_description block
_exptl_crystal_F_000 796
_exptl_crystal_size_max 0.135
_exptl_crystal_size_mid 0.132
_exptl_crystal_size_min 0.130
_refine_diff_density_max 0.735
_refine_diff_density_min -1.119
_refine_ls_extinction_coef 0.045(12)
_refine_ls_extinction_expression Fc^*^=kFc[1+0.001xFc^2^\l^3^/sin(2\q)]^-1/4^
_refine_ls_extinction_method
;
SHELXL2014/7 (Sheldrick, 2015<i>b</i>)
;
_refine_ls_goodness_of_fit_ref 1.093
_refine_ls_hydrogen_treatment constr
_refine_ls_matrix_type full
_refine_ls_number_parameters 140
_refine_ls_number_reflns 2121
_refine_ls_number_restraints 0
_refine_ls_restrained_S_all 1.093
_refine_ls_R_factor_all 0.0614
_refine_ls_R_factor_gt 0.0599
_refine_ls_shift/su_max 0.000
_refine_ls_shift/su_mean 0.000
_refine_ls_structure_factor_coef Fsqd
_refine_ls_weighting_details 'w=1/[\s^2^(Fo^2^)+(0.1146P)^2^+2.4721P] where P=(Fo^2^+2Fc^2^)/3'
_refine_ls_weighting_scheme calc
_refine_ls_wR_factor_gt 0.1763
_refine_ls_wR_factor_ref 0.1783
_reflns_number_gt 2019
_reflns_number_total 2121
_reflns_threshold_expression I>2\s(I)
_cod_data_source_file sj5459sup1.cf
_cod_data_source_block I
_cod_database_code 2240743
_shelx_space_group_comment
;
The symmetry employed for this shelxl refinement is uniquely defined
by the following loop, which should always be used as a source of
symmetry information in preference to the above space-group names.
They are only intended as comments.
;
_shelx_estimated_absorpt_t_min 0.893
_shelx_estimated_absorpt_t_max 0.897

loop_
_space_group_symop_operation_xyz
'x, y, z'
'-x, y, -z+1/2'
'x+1/2, y+1/2, z'
'-x+1/2, y+1/2, -z+1/2'
'-x, -y, -z'
'x, -y, z-1/2'
'-x+1/2, -y+1/2, -z'
'x+1/2, -y+1/2, z-1/2'

loop_
_atom_site_type_symbol
_atom_site_label
_atom_site_fract_x
_atom_site_fract_y
_atom_site_fract_z
_atom_site_U_iso_or_equiv
_atom_site_adp_type
_atom_site_calc_flag
_atom_site_occupancy
_atom_site_disorder_assembly
_atom_site_disorder_group
Cr Cr1 0.2500 0.2500 0.5000 0.0273(3) Uani d 1 . .
S S1 0.21080(8) 0.77661(11) 0.67477(8) 0.0586(3) Uani d 1 . .
N N1 0.24831(15) 0.4775(3) 0.57426(17) 0.0433(5) Uani d 1 . .
C C1 0.23290(16) 0.6026(3) 0.61573(17) 0.0363(5) Uani d 1 . .
N N2A 0.3423(12) 0.1308(19) 0.6213(13) 0.036(2) Uani d 0.522(16) A 1
H H2A1 0.3272 0.1503 0.6781 0.043 Uiso calc 0.522(16) A 1
H H2A2 0.3442 0.0127 0.6118 0.043 Uiso calc 0.522(16) A 1
N N3A 0.3624(11) 0.337(2) 0.4641(10) 0.043(3) Uani d 0.522(16) A 1
H H3A1 0.3553 0.3266 0.3981 0.052 Uiso calc 0.522(16) A 1
H H3A2 0.3722 0.4525 0.4807 0.052 Uiso calc 0.522(16) A 1
C C2A 0.4311(5) 0.2126(10) 0.6277(8) 0.057(2) Uani d 0.522(16) A 1
H H2A3 0.4784 0.1375 0.6678 0.068 Uiso calc 0.522(16) A 1
H H2A4 0.4355 0.3305 0.6587 0.068 Uiso calc 0.522(16) A 1
C C3A 0.4385(5) 0.2274(14) 0.5199(10) 0.066(3) Uani d 0.522(16) A 1
H H3A3 0.4943 0.2842 0.5191 0.079 Uiso calc 0.522(16) A 1
H H3A4 0.4362 0.1092 0.4897 0.079 Uiso calc 0.522(16) A 1
N N2B 0.3570(13) 0.164(2) 0.6143(14) 0.041(3) Uani d 0.478(16) A 2
H H2B1 0.3654 0.2382 0.6667 0.049 Uiso calc 0.478(16) A 2
H H2B2 0.3464 0.0548 0.6342 0.049 Uiso calc 0.478(16) A 2
N N3B 0.3502(13) 0.341(3) 0.4378(9) 0.040(2) Uani d 0.478(16) A 2
H H3B1 0.3527 0.2732 0.3856 0.048 Uiso calc 0.478(16) A 2
H H3B2 0.3396 0.4543 0.4167 0.048 Uiso calc 0.478(16) A 2
C C2B 0.4369(4) 0.1614(15) 0.5773(8) 0.056(2) Uani d 0.478(16) A 2
H H2B3 0.4355 0.0582 0.5339 0.067 Uiso calc 0.478(16) A 2
H H2B4 0.4902 0.1541 0.6334 0.067 Uiso calc 0.478(16) A 2
C C3B 0.4370(5) 0.3297(19) 0.5203(7) 0.060(3) Uani d 0.478(16) A 2
H H3B3 0.4869 0.3303 0.4911 0.072 Uiso calc 0.478(16) A 2
H H3B4 0.4427 0.4322 0.5651 0.072 Uiso calc 0.478(16) A 2
Cl Cl1B 0.5000 0.7072(3) 0.7500 0.0989(7) Uani d 0.5 B 1
O O1B 0.4393(4) 0.5672(9) 0.7711(5) 0.0762(16) Uani d 0.5 B 1
O O2B 0.4350(6) 0.7462(8) 0.6376(6) 0.159(3) Uani d 0.5 B 1
Cl Cl1C 0.5000 0.7072(3) 0.7500 0.0989(7) Uani d 0.5 C 2
O O1C 0.4350(6) 0.7462(8) 0.6376(6) 0.159(3) Uani d 0.5 C 2
O O2C 0.4488(11) 0.8416(15) 0.7860(8) 0.152(5) Uani d 0.5 C 2

loop_
_atom_site_aniso_label
_atom_site_aniso_U_11
_atom_site_aniso_U_22
_atom_site_aniso_U_33
_atom_site_aniso_U_12
_atom_site_aniso_U_13
_atom_site_aniso_U_23
Cr1 0.0366(4) 0.0229(3) 0.0251(3) 0.00353(14) 0.0128(2) -0.00135(14)
S1 0.0988(7) 0.0298(4) 0.0630(6) 0.0072(3) 0.0492(5) -0.0070(3)
N1 0.0553(12) 0.0327(11) 0.0427(10) 0.0052(9) 0.0145(9) -0.0097(8)
C1 0.0472(12) 0.0289(10) 0.0356(10) 0.0012(9) 0.0163(9) -0.0012(8)
N2A 0.050(5) 0.024(3) 0.034(3) -0.001(2) 0.011(3) 0.004(2)
N3A 0.047(5) 0.036(3) 0.056(7) 0.006(3) 0.028(5) 0.017(5)
C2A 0.048(3) 0.044(3) 0.065(5) -0.003(2) -0.006(3) -0.001(3)
C3A 0.038(3) 0.044(4) 0.121(8) 0.008(3) 0.031(4) 0.026(5)
N2B 0.048(6) 0.044(8) 0.031(3) 0.012(5) 0.014(3) 0.005(4)
N3B 0.050(5) 0.043(4) 0.031(4) 0.005(3) 0.019(4) 0.002(3)
C2B 0.041(3) 0.073(5) 0.051(5) 0.017(3) 0.007(3) 0.003(4)
C3B 0.045(3) 0.068(7) 0.070(4) -0.014(4) 0.023(3) -0.013(4)
Cl1B 0.1112(15) 0.0671(10) 0.1316(18) 0.000 0.0553(13) 0.000
O1B 0.074(3) 0.073(4) 0.083(4) -0.009(3) 0.024(3) 0.029(3)
O2B 0.152(6) 0.199(8) 0.130(5) 0.028(4) 0.045(5) 0.035(4)
Cl1C 0.1112(15) 0.0671(10) 0.1316(18) 0.000 0.0553(13) 0.000
O1C 0.152(6) 0.199(8) 0.130(5) 0.028(4) 0.045(5) 0.035(4)
O2C 0.255(15) 0.095(7) 0.121(8) -0.038(9) 0.076(9) -0.014(6)

loop_
_atom_type_symbol
_atom_type_description
_atom_type_scat_dispersion_real
_atom_type_scat_dispersion_imag
_atom_type_scat_source
C C 0.0020 0.0010 'International Tables Vol C Tables 4.2.6.8 and 6.1.1.4'
H H 0.0000 0.0000 'International Tables Vol C Tables 4.2.6.8 and 6.1.1.4'
N N 0.0050 0.0020 'International Tables Vol C Tables 4.2.6.8 and 6.1.1.4'
O O 0.0090 0.0050 'International Tables Vol C Tables 4.2.6.8 and 6.1.1.4'
S S 0.1020 0.0980 'International Tables Vol C Tables 4.2.6.8 and 6.1.1.4'
Cl Cl 0.1230 0.1260 'International Tables Vol C Tables 4.2.6.8 and 6.1.1.4'
Cr Cr 0.2900 0.4910 'International Tables Vol C Tables 4.2.6.8 and 6.1.1.4'

loop_
_geom_angle_atom_site_label_1
_geom_angle_atom_site_label_2
_geom_angle_atom_site_label_3
_geom_angle_site_symmetry_1
_geom_angle_site_symmetry_3
_geom_angle
N1 Cr1 N1 . 7_556 180.0
N1 Cr1 N3A . 7_556 90.8(5)
N1 Cr1 N3A 7_556 7_556 89.2(5)
N1 Cr1 N3A . . 89.2(5)
N1 Cr1 N3A 7_556 . 90.8(5)
N3A Cr1 N3A 7_556 . 180.0
N1 Cr1 N2B . . 89.5(5)
N1 Cr1 N2B 7_556 . 90.5(5)
N1 Cr1 N2B . 7_556 90.5(5)
N1 Cr1 N2B 7_556 7_556 89.5(5)
N2B Cr1 N2B . 7_556 180.0(9)
N1 Cr1 N2A . 7_556 87.0(4)
N1 Cr1 N2A 7_556 7_556 93.0(5)
N3A Cr1 N2A 7_556 7_556 83.1(5)
N3A Cr1 N2A . 7_556 96.9(5)
N1 Cr1 N2A . . 93.0(4)
N1 Cr1 N2A 7_556 . 87.0(4)
N3A Cr1 N2A 7_556 . 96.9(5)
N3A Cr1 N2A . . 83.1(5)
N2A Cr1 N2A 7_556 . 180.0
N1 Cr1 N3B . 7_556 87.1(5)
N1 Cr1 N3B 7_556 7_556 92.9(5)
N2B Cr1 N3B . 7_556 97.2(5)
N2B Cr1 N3B 7_556 7_556 82.8(5)
N1 Cr1 N3B . . 92.9(5)
N1 Cr1 N3B 7_556 . 87.1(5)
N2B Cr1 N3B . . 82.8(5)
N2B Cr1 N3B 7_556 . 97.2(5)
N3B Cr1 N3B 7_556 . 180.0
C1 N1 Cr1 . . 168.7(2)
N1 C1 S1 . . 179.3(3)
C2A N2A Cr1 . . 107.5(7)
C2A N2A H2A1 . . 110.2
Cr1 N2A H2A1 . . 110.2
C2A N2A H2A2 . . 110.2
Cr1 N2A H2A2 . . 110.2
H2A1 N2A H2A2 . . 108.5
C3A N3A Cr1 . . 108.5(8)
C3A N3A H3A1 . . 110.0
Cr1 N3A H3A1 . . 110.0
C3A N3A H3A2 . . 110.0
Cr1 N3A H3A2 . . 110.0
H3A1 N3A H3A2 . . 108.4
N2A C2A C3A . . 106.7(9)
N2A C2A H2A3 . . 110.4
C3A C2A H2A3 . . 110.4
N2A C2A H2A4 . . 110.4
C3A C2A H2A4 . . 110.4
H2A3 C2A H2A4 . . 108.6
N3A C3A C2A . . 106.5(10)
N3A C3A H3A3 . . 110.4
C2A C3A H3A3 . . 110.4
N3A C3A H3A4 . . 110.4
C2A C3A H3A4 . . 110.4
H3A3 C3A H3A4 . . 108.6
C2B N2B Cr1 . . 109.0(9)
C2B N2B H2B1 . . 109.9
Cr1 N2B H2B1 . . 109.9
C2B N2B H2B2 . . 109.9
Cr1 N2B H2B2 . . 109.9
H2B1 N2B H2B2 . . 108.3
C3B N3B Cr1 . . 106.7(8)
C3B N3B H3B1 . . 110.4
Cr1 N3B H3B1 . . 110.4
C3B N3B H3B2 . . 110.4
Cr1 N3B H3B2 . . 110.4
H3B1 N3B H3B2 . . 108.6
N2B C2B C3B . . 107.1(10)
N2B C2B H2B3 . . 110.3
C3B C2B H2B3 . . 110.3
N2B C2B H2B4 . . 110.3
C3B C2B H2B4 . . 110.3
H2B3 C2B H2B4 . . 108.5
C2B C3B N3B . . 108.6(10)
C2B C3B H3B3 . . 110.0
N3B C3B H3B3 . . 110.0
C2B C3B H3B4 . . 110.0
N3B C3B H3B4 . . 110.0
H3B3 C3B H3B4 . . 108.4
O1B Cl1B O1B 2_656 . 91.2(5)
O1B Cl1B O2B 2_656 2_656 92.7(4)
O1B Cl1B O2B . 2_656 101.7(3)
O1B Cl1B O2B 2_656 . 101.7(3)
O1B Cl1B O2B . . 92.7(4)
O2B Cl1B O2B 2_656 . 159.4(5)
O2C Cl1C O2C 2_656 . 92.7(9)
O2C Cl1C O1C 2_656 2_656 86.8(6)
O2C Cl1C O1C . 2_656 79.0(6)
O2C Cl1C O1C 2_656 . 79.0(6)
O2C Cl1C O1C . . 86.8(6)
O1C Cl1C O1C 2_656 . 159.4(5)

loop_
_geom_bond_atom_site_label_1
_geom_bond_atom_site_label_2
_geom_bond_site_symmetry_2
_geom_bond_distance
Cr1 N1 . 1.983(2)
Cr1 N1 7_556 1.983(2)
Cr1 N3A 7_556 2.053(16)
Cr1 N3A . 2.053(16)
Cr1 N2B . 2.06(2)
Cr1 N2B 7_556 2.06(2)
Cr1 N2A 7_556 2.085(19)
Cr1 N2A . 2.085(19)
Cr1 N3B 7_556 2.09(2)
Cr1 N3B . 2.09(2)
S1 C1 . 1.617(3)
N1 C1 . 1.152(3)
N2A C2A . 1.493(15)
N2A H2A1 . 0.8900
N2A H2A2 . 0.8900
N3A C3A . 1.475(16)
N3A H3A1 . 0.8900
N3A H3A2 . 0.8900
C2A C3A . 1.527(17)
C2A H2A3 . 0.9700
C2A H2A4 . 0.9700
C3A H3A3 . 0.9700
C3A H3A4 . 0.9700
N2B C2B . 1.471(18)
N2B H2B1 . 0.8900
N2B H2B2 . 0.8900
N3B C3B . 1.514(17)
N3B H3B1 . 0.8900
N3B H3B2 . 0.8900
C2B C3B . 1.479(17)
C2B H2B3 . 0.9700
C2B H2B4 . 0.9700
C3B H3B3 . 0.9700
C3B H3B4 . 0.9700
Cl1B O1B 2_656 1.489(6)
Cl1B O1B . 1.489(6)
Cl1B O2B 2_656 1.630(8)
Cl1B O2B . 1.630(8)
Cl1C O2C 2_656 1.450(13)
Cl1C O2C . 1.450(13)
Cl1C O1C 2_656 1.630(8)
Cl1C O1C . 1.630(8)

loop_
_geom_hbond_atom_site_label_D
_geom_hbond_atom_site_label_H
_geom_hbond_atom_site_label_A
_geom_hbond_site_symmetry_A
_geom_hbond_distance_DH
_geom_hbond_distance_HA
_geom_hbond_distance_DA
_geom_hbond_angle_DHA
N2A H2A1 S1 4_546 0.89 2.45 3.324(17) 166.9
N2A H2A2 O2B 1_545 0.89 2.41 3.187(19) 146.4
N3A H3A1 O1B 6_565 0.89 2.58 3.282(16) 136.2
N2B H2B1 S1 4_546 0.89 2.77 3.459(17) 134.8
N3B H3B1 O2C 6_565 0.89 2.45 3.22(2) 145.2
N3B H3B2 S1 7_566 0.89 2.38 3.255(18) 166.3

loop_
_geom_torsion_atom_site_label_1
_geom_torsion_atom_site_label_2
_geom_torsion_atom_site_label_3
_geom_torsion_atom_site_label_4
_geom_torsion
Cr1 N2A C2A C3A -42.0(11)
Cr1 N3A C3A C2A -44.8(13)
N2A C2A C3A N3A 57.9(14)
Cr1 N2B C2B C3B 44.2(13)
N2B C2B C3B N3B -56.3(15)
Cr1 N3B C3B C2B 40.2(12)

_cod_database_fobs_code 2240743
